data_7713633
loop_
_publ_author_name
'Mian, Mohammad Rasel'
'Afrin, Unjila'
'Takaishi, Shinya'
'Breedlove, Brian. K.'
'Yamashita, Masahiro'
'Iguchi, Hiroaki'

_publ_section_title
;
 Hexagonal crystalline Magnus&#x2019; green salt analogues prepared from
 hydroxy-functionalised Pt and Pd complexes
;
_journal_name_full 'Dalton Transactions'
_journal_paper_doi 10.1039/D3DT01700A
_journal_year 2023
_chemical_absolute_configuration rmad
_chemical_formula_sum 'C8 H28 Cl4 N4 O6 Pd2'
_chemical_formula_weight 630.94
_space_group_crystal_system trigonal
_space_group_IT_number 154
_space_group_name_Hall 'P 32 2"'
_space_group_name_H-M_alt 'P 32 2 1'
_atom_sites_solution_hydrogens mixed
_atom_sites_solution_primary direct
_atom_sites_solution_secondary difmap
_audit_creation_method SHELXL-2018/3
_audit_update_record
;
2023-07-12 deposited with the CCDC.	2023-08-01 downloaded from the CCDC.
;
_cell_angle_alpha 90
_cell_angle_beta 90
_cell_angle_gamma 120
_cell_formula_units_Z 3
_cell_length_a 7.1017(2)
_cell_length_b 7.1017
_cell_length_c 34.3219(13)
_cell_measurement_reflns_used 6869
_cell_measurement_temperature 293(2)
_cell_measurement_theta_max 31.02
_cell_measurement_theta_min 3.31
_cell_volume 1499.09(7)
_computing_cell_refinement 'Bruker SAINT'
_computing_data_collection 'Bruker APEX2'
_computing_data_reduction 'Bruker SAINT'
_computing_molecular_graphics 'Yadokari-XG (Wakita, Nemoto et al., 2009)'
_computing_publication_material 'Yadokari-XG (Wakita, Nemoto et al., 2009)'
_computing_structure_refinement 'SHELXL-2018/3 (Sheldrick, 2018)'
_computing_structure_solution 'SHELXS-97 (Sheldrick, 1990)'
_diffrn_ambient_temperature 293(2)
_diffrn_measured_fraction_theta_full 0.998
_diffrn_measured_fraction_theta_max 0.999
_diffrn_measurement_device_type 'Bruker APEX-II CCD'
_diffrn_measurement_method '\f and \w scans'
_diffrn_radiation_type MoK\a
_diffrn_radiation_wavelength 0.71073
_diffrn_reflns_av_R_equivalents 0.0673
_diffrn_reflns_av_unetI/netI 0.0228
_diffrn_reflns_Laue_measured_fraction_full 0.998
_diffrn_reflns_Laue_measured_fraction_max 0.999
_diffrn_reflns_limit_h_max 9
_diffrn_reflns_limit_h_min -10
_diffrn_reflns_limit_k_max 10
_diffrn_reflns_limit_k_min -8
_diffrn_reflns_limit_l_max 49
_diffrn_reflns_limit_l_min -39
_diffrn_reflns_number 86700
_diffrn_reflns_point_group_measured_fraction_full 0.999
_diffrn_reflns_point_group_measured_fraction_max 0.999
_diffrn_reflns_theta_full 25.242
_diffrn_reflns_theta_max 31.076
_diffrn_reflns_theta_min 3.312
_diffrn_source 'fine-focus sealed tube'
_exptl_absorpt_coefficient_mu 2.364
_exptl_absorpt_correction_T_max 0.965
_exptl_absorpt_correction_T_min 0.898
_exptl_absorpt_correction_type multi-scan
_exptl_absorpt_process_details 'SADABS-2016/2 (Bruker,2016/2)'
_exptl_crystal_colour 'clear yellowish yellow'
_exptl_crystal_density_diffrn 2.097
_exptl_crystal_description plate
_exptl_crystal_F_000 936
_exptl_crystal_size_max 0.090
_exptl_crystal_size_mid 0.080
_exptl_crystal_size_min 0.030
_refine_diff_density_max 1.116
_refine_diff_density_min -3.217
_refine_diff_density_rms 0.175
_refine_ls_abs_structure_details
;
 Flack x determined using 1113 quotients [(I+)-(I-)]/[(I+)+(I-)]
 (Parsons, Flack and Wagner, Acta Cryst. B69 (2013) 249-259).
;
_refine_ls_abs_structure_Flack 0.01(4)
_refine_ls_extinction_method none
_refine_ls_goodness_of_fit_ref 1.318
_refine_ls_hydrogen_treatment mixed
_refine_ls_matrix_type full
_refine_ls_number_parameters 120
_refine_ls_number_reflns 3202
_refine_ls_number_restraints 5
_refine_ls_restrained_S_all 1.317
_refine_ls_R_factor_all 0.0614
_refine_ls_R_factor_gt 0.0549
_refine_ls_shift/su_max 0.007
_refine_ls_shift/su_mean 0.000
_refine_ls_structure_factor_coef Fsqd
_refine_ls_weighting_details 'w=1/[\s^2^(Fo^2^)+(0.0106P)^2^+11.2261P] where P=(Fo^2^+2Fc^2^)/3'
_refine_ls_weighting_scheme calc
_refine_ls_wR_factor_gt 0.1084
_refine_ls_wR_factor_ref 0.1129
_reflns_Friedel_coverage 0.660
_reflns_Friedel_fraction_full 1.000
_reflns_Friedel_fraction_max 0.998
_reflns_number_gt 3042
_reflns_number_total 3202
_reflns_threshold_expression 'I > 2\s(I)'
_cod_data_source_file d3dt01700a1.cif
_cod_data_source_block shelx
_cod_original_cell_volume 1499.09(10)
_cod_database_code 7713633
_shelx_shelxl_version_number 2018/3
_shelx_space_group_comment
;
The symmetry employed for this shelxl refinement is uniquely defined
by the following loop, which should always be used as a source of
symmetry information in preference to the above space-group names.
They are only intended as comments.
;
_shelx_estimated_absorpt_t_min 0.815
_shelx_estimated_absorpt_t_max 0.932

loop_
_space_group_symop_operation_xyz
'x, y, z'
'-y, x-y, z+2/3'
'-x+y, -x, z+1/3'
'x-y, -y, -z+1/3'
'-x, -x+y, -z+2/3'
'y, x, -z'

loop_
_atom_site_label
_atom_site_type_symbol
_atom_site_fract_x
_atom_site_fract_y
_atom_site_fract_z
_atom_site_U_iso_or_equiv
_atom_site_adp_type
_atom_site_occupancy
_atom_site_site_symmetry_order
_atom_site_calc_flag
_atom_site_refinement_flags_posn
_atom_site_refinement_flags_adp
_atom_site_refinement_flags_occupancy
_atom_site_disorder_assembly
_atom_site_disorder_group
Pd1 Pd 0.67100(14) 0.000000 0.166667 0.01842(15) Uani 1 2 d S T P . .
Pd2 Pd 0.16420(15) 0.000000 0.166667 0.02272(17) Uani 1 2 d S T P . .
Cl1 Cl 0.3224(5) 0.3068(4) 0.12926(8) 0.0462(6) Uani 1 1 d . . . . .
Cl2 Cl 0.0543(5) -0.2128(4) 0.11199(7) 0.0378(5) Uani 1 1 d . . . . .
N1 N 0.7934(15) 0.2495(10) 0.12689(18) 0.0250(14) Uani 1 1 d . . . . .
H1A H 0.709559 0.309564 0.125956 0.030 Uiso 1 1 calc R U . . .
H1B H 0.926717 0.351353 0.133886 0.030 Uiso 1 1 calc R U . . .
N2 N 0.5810(15) -0.1866(11) 0.11745(19) 0.0260(14) Uani 1 1 d . . . . .
H2A H 0.669648 -0.239626 0.113652 0.031 Uiso 1 1 calc R U . . .
H2B H 0.446391 -0.297968 0.120198 0.031 Uiso 1 1 calc R U . . .
C1 C 0.838(2) 0.3233(16) 0.0552(2) 0.039(2) Uani 1 1 d . . . . .
H1 H 0.978345 0.453313 0.059179 0.047 Uiso 1 1 calc R U . . .
H2 H 0.842954 0.260739 0.030336 0.047 Uiso 1 1 calc R U . . .
C2 C 0.7999(15) 0.1598(14) 0.0877(2) 0.0237(17) Uani 1 1 d . . . . .
H3 H 0.920761 0.130369 0.087552 0.028 Uiso 1 1 calc R U . . .
C3 C 0.5908(13) -0.0534(15) 0.0834(2) 0.0243(16) Uani 1 1 d . . . . .
H4 H 0.470017 -0.024386 0.085625 0.029 Uiso 1 1 calc R U . . .
C4 C 0.5630(18) -0.1751(15) 0.0456(2) 0.0306(18) Uani 1 1 d . . . . .
H5 H 0.430810 -0.315479 0.046804 0.037 Uiso 1 1 calc R U . . .
H6 H 0.549226 -0.093816 0.024183 0.037 Uiso 1 1 calc R U . . .
O1 O 0.6743(14) 0.3807(13) 0.0541(3) 0.050(2) Uani 1 1 d . . . . .
H7 H 0.559562 0.275679 0.046966 0.076 Uiso 1 1 calc R U . . .
O2 O 0.7438(12) -0.2060(13) 0.03873(19) 0.0384(16) Uani 1 1 d . . . . .
H8 H 0.721800 -0.319187 0.049125 0.058 Uiso 1 1 calc R U . . .
O3 O 0.2583(18) 0.095(2) 0.0283(3) 0.066(3) Uani 1 1 d D . . . .
H10 H 0.23(3) 0.196(19) 0.0299(5) 0.12(9) Uiso 1 1 d D . . . .
H9 H 0.17(2) -0.001(18) 0.043(4) 0.12(7) Uiso 1 1 d D . . . .

loop_
_atom_site_aniso_label
_atom_site_aniso_U_11
_atom_site_aniso_U_22
_atom_site_aniso_U_33
_atom_site_aniso_U_23
_atom_site_aniso_U_13
_atom_site_aniso_U_12
Pd1 0.0222(3) 0.0134(4) 0.0167(3) 0.0020(3) 0.00100(15) 0.00669(18)
Pd2 0.0212(3) 0.0136(4) 0.0308(4) -0.0013(3) -0.00065(17) 0.00680(18)
Cl1 0.0516(16) 0.0205(10) 0.0548(13) 0.0103(10) 0.0038(13) 0.0093(12)
Cl2 0.0394(14) 0.0278(10) 0.0378(11) -0.0095(9) -0.0034(12) 0.0105(12)
N1 0.039(4) 0.018(3) 0.016(3) 0.001(2) 0.005(3) 0.013(3)
N2 0.034(4) 0.019(3) 0.020(3) -0.001(2) 0.006(3) 0.009(3)
C1 0.065(7) 0.022(4) 0.022(3) 0.005(3) 0.008(5) 0.016(5)
C2 0.033(5) 0.020(4) 0.017(3) 0.003(3) 0.005(3) 0.012(3)
C3 0.031(4) 0.024(4) 0.016(3) 0.000(3) 0.000(3) 0.011(3)
C4 0.041(6) 0.032(4) 0.021(4) -0.004(3) -0.008(4) 0.019(4)
O1 0.057(5) 0.036(4) 0.050(5) 0.012(4) -0.012(4) 0.017(4)
O2 0.059(4) 0.039(4) 0.030(3) -0.001(3) 0.003(3) 0.034(4)
O3 0.062(7) 0.075(8) 0.053(6) 0.003(5) 0.005(5) 0.028(6)

loop_
_atom_type_symbol
_atom_type_description
_atom_type_scat_dispersion_real
_atom_type_scat_dispersion_imag
_atom_type_scat_source
C C 0.0033 0.0016 'International Tables Vol C Tables 4.2.6.8 and 6.1.1.4'
H H 0.0000 0.0000 'International Tables Vol C Tables 4.2.6.8 and 6.1.1.4'
N N 0.0061 0.0033 'International Tables Vol C Tables 4.2.6.8 and 6.1.1.4'
O O 0.0106 0.0060 'International Tables Vol C Tables 4.2.6.8 and 6.1.1.4'
Cl Cl 0.1484 0.1585 'International Tables Vol C Tables 4.2.6.8 and 6.1.1.4'
Pd Pd -0.9988 1.0072 'International Tables Vol C Tables 4.2.6.8 and 6.1.1.4'

loop_
_geom_angle_atom_site_label_1
_geom_angle_atom_site_label_2
_geom_angle_atom_site_label_3
_geom_angle
_geom_angle_site_symmetry_1
_geom_angle_site_symmetry_3
_geom_angle_publ_flag
N2 Pd1 N2 178.7(6) . 4 ?
N2 Pd1 N1 82.5(3) . . ?
N2 Pd1 N1 97.5(3) 4 . ?
N2 Pd1 N1 97.5(3) . 4 ?
N2 Pd1 N1 82.5(3) 4 4 ?
N1 Pd1 N1 179.1(5) . 4 ?
Cl1 Pd2 Cl1 178.30(18) 4 . ?
Cl1 Pd2 Cl2 90.68(9) 4 4 ?
Cl1 Pd2 Cl2 89.34(9) . 4 ?
Cl1 Pd2 Cl2 89.34(9) 4 . ?
Cl1 Pd2 Cl2 90.68(9) . . ?
Cl2 Pd2 Cl2 178.77(18) 4 . ?
C2 N1 Pd1 108.6(5) . . ?
C3 N2 Pd1 109.7(5) . . ?
O1 C1 C2 112.1(8) . . ?
N1 C2 C3 106.9(7) . . ?
N1 C2 C1 111.3(7) . . ?
C3 C2 C1 113.7(8) . . ?
N2 C3 C2 105.8(7) . . ?
N2 C3 C4 111.0(7) . . ?
C2 C3 C4 116.0(7) . . ?
O2 C4 C3 111.0(8) . . ?

loop_
_geom_bond_atom_site_label_1
_geom_bond_atom_site_label_2
_geom_bond_distance
_geom_bond_site_symmetry_2
_geom_bond_publ_flag
Pd1 N2 2.042(6) . ?
Pd1 N2 2.043(6) 4 ?
Pd1 N1 2.054(6) . ?
Pd1 N1 2.054(6) 4 ?
Pd2 Cl1 2.282(2) 4 ?
Pd2 Cl1 2.282(2) . ?
Pd2 Cl2 2.288(2) 4 ?
Pd2 Cl2 2.288(2) . ?
N1 C2 1.497(10) . ?
N2 C3 1.482(11) . ?
C1 O1 1.415(15) . ?
C1 C2 1.533(11) . ?
C2 C3 1.507(13) . ?
C3 C4 1.517(11) . ?
C4 O2 1.426(12) . ?

loop_
_geom_torsion_atom_site_label_1
_geom_torsion_atom_site_label_2
_geom_torsion_atom_site_label_3
_geom_torsion_atom_site_label_4
_geom_torsion
_geom_torsion_site_symmetry_1
_geom_torsion_site_symmetry_2
_geom_torsion_site_symmetry_3
_geom_torsion_site_symmetry_4
_geom_torsion_publ_flag
Pd1 N1 C2 C3 42.0(8) . . . . ?
Pd1 N1 C2 C1 166.7(7) . . . . ?
O1 C1 C2 N1 -59.3(11) . . . . ?
O1 C1 C2 C3 61.5(10) . . . . ?
Pd1 N2 C3 C2 43.5(8) . . . . ?
Pd1 N2 C3 C4 170.2(6) . . . . ?
N1 C2 C3 N2 -55.9(9) . . . . ?
C1 C2 C3 N2 -179.2(7) . . . . ?
N1 C2 C3 C4 -179.5(7) . . . . ?
C1 C2 C3 C4 57.2(11) . . . . ?
N2 C3 C4 O2 -67.2(10) . . . . ?
C2 C3 C4 O2 53.6(11) . . . . ?
